data_4134037
loop_
_publ_author_name
'Morimoto, Jumpei'
'Kim, Jungyeon'
'Kuroda, Daisuke'
'Nagatoishi, Satoru'
'Tsumoto, Kouhei'
'Sando, Shinsuke'

_publ_section_title
;
 Per-Residue Program of Multiple Backbone Dihedral Angles of \b-Peptoids
 via Backbone Substitutions.
;
_journal_name_full 'Journal of the American Chemical Society'
_journal_paper_doi 10.1021/jacs.9b10496
_journal_year 2020
_chemical_formula_moiety 'C85 H97 N6 O5, C2 F3 O2, 4(C3 H6 O), O'
_chemical_formula_sum 'C99 H121 F3 N6 O12'
_chemical_formula_weight 1644.01
_space_group_crystal_system monoclinic
_space_group_IT_number 14
_space_group_name_Hall '-P 2yn'
_space_group_name_H-M_alt 'P 1 21/n 1'
_atom_sites_solution_hydrogens geom
_audit_creation_method SHELXL-2018/3
_cell_angle_alpha 90
_cell_angle_beta 96.4048(17)
_cell_angle_gamma 90
_cell_formula_units_Z 4
_cell_length_a 16.4338(3)
_cell_length_b 15.0133(3)
_cell_length_c 37.4909(7)
_cell_measurement_reflns_used 35047
_cell_measurement_temperature 93(2)
_cell_measurement_theta_max 28.6970
_cell_measurement_theta_min 2.8400
_cell_volume 9192.2(3)
_computing_structure_refinement 'SHELXL-2018/3 (Sheldrick, 2018)'
_diffrn_ambient_temperature 93(2)
_diffrn_measured_fraction_theta_full 0.999
_diffrn_measured_fraction_theta_max 0.889
_diffrn_measurement_device_type 'XtaLAB AFC10 (RCD3): quarter-chi single'
_diffrn_radiation_type MoK\a
_diffrn_radiation_wavelength 0.71073
_diffrn_reflns_av_R_equivalents 0.0546
_diffrn_reflns_av_unetI/netI 0.0467
_diffrn_reflns_Laue_measured_fraction_full 0.999
_diffrn_reflns_Laue_measured_fraction_max 0.889
_diffrn_reflns_limit_h_max 21
_diffrn_reflns_limit_h_min -22
_diffrn_reflns_limit_k_max 20
_diffrn_reflns_limit_k_min -19
_diffrn_reflns_limit_l_max 48
_diffrn_reflns_limit_l_min -50
_diffrn_reflns_number 76678
_diffrn_reflns_point_group_measured_fraction_full 0.999
_diffrn_reflns_point_group_measured_fraction_max 0.889
_diffrn_reflns_theta_full 25.242
_diffrn_reflns_theta_max 28.782
_diffrn_reflns_theta_min 2.751
_exptl_absorpt_coefficient_mu 0.082
_exptl_crystal_density_diffrn 1.188
_exptl_crystal_description block
_exptl_crystal_F_000 3520
_refine_diff_density_max 0.744
_refine_diff_density_min -0.541
_refine_diff_density_rms 0.059
_refine_ls_extinction_method none
_refine_ls_goodness_of_fit_ref 1.021
_refine_ls_hydrogen_treatment constr
_refine_ls_matrix_type full
_refine_ls_number_parameters 1129
_refine_ls_number_reflns 21284
_refine_ls_number_restraints 0
_refine_ls_restrained_S_all 1.021
_refine_ls_R_factor_all 0.0798
_refine_ls_R_factor_gt 0.0604
_refine_ls_shift/su_max 0.001
_refine_ls_shift/su_mean 0.000
_refine_ls_structure_factor_coef Fsqd
_refine_ls_weighting_details 'w=1/[\s^2^(Fo^2^)+(0.0906P)^2^+5.5185P] where P=(Fo^2^+2Fc^2^)/3'
_refine_ls_weighting_scheme calc
_refine_ls_wR_factor_gt 0.1635
_refine_ls_wR_factor_ref 0.1765
_reflns_Friedel_coverage 0.000
_reflns_number_gt 16311
_reflns_number_total 21284
_reflns_threshold_expression 'I > 2\s(I)'
_cod_data_source_file ja9b10496_si_002.cif
_cod_data_source_block JK175_rac6
_cod_original_sg_symbol_H-M 'P 21/n'
_cod_database_code 4134037
_shelx_shelxl_version_number 2018/3
_shelx_space_group_comment
;
The symmetry employed for this shelxl refinement is uniquely defined
by the following loop, which should always be used as a source of
symmetry information in preference to the above space-group names.
They are only intended as comments.
;

loop_
_space_group_symop_operation_xyz
'x, y, z'
'-x+1/2, y+1/2, -z+1/2'
'-x, -y, -z'
'x-1/2, -y-1/2, z-1/2'

loop_
_atom_site_label
_atom_site_type_symbol
_atom_site_fract_x
_atom_site_fract_y
_atom_site_fract_z
_atom_site_U_iso_or_equiv
_atom_site_adp_type
_atom_site_occupancy
_atom_site_site_symmetry_order
_atom_site_calc_flag
_atom_site_refinement_flags_posn
_atom_site_refinement_flags_adp
_atom_site_refinement_flags_occupancy
_atom_site_disorder_assembly
_atom_site_disorder_group
O0AA O 0.51580(8) 0.04253(8) 0.45537(3) 0.0227(3) Uani 1 1 d . . . . .
O1AA O 0.57803(8) 0.11633(8) 0.36840(3) 0.0243(3) Uani 1 1 d . . . . .
O2AA O 0.83951(8) 0.36648(8) 0.32833(3) 0.0238(3) Uani 1 1 d . . . . .
O3AA O 0.79906(7) 0.14077(8) 0.33703(3) 0.0238(3) Uani 1 1 d . . . . .
N8 N 0.93672(9) 0.25842(10) 0.33234(4) 0.0204(3) Uani 1 1 d . . . . .
O4AA O 0.68736(8) 0.30809(9) 0.40479(3) 0.0279(3) Uani 1 1 d . . . . .
N5 N 0.54269(8) -0.02324(9) 0.35071(3) 0.0173(3) Uani 1 1 d . . . . .
N0AA N 0.71656(9) 0.17537(9) 0.28671(4) 0.0194(3) Uani 1 1 d . . . . .
N9 N 0.52906(9) -0.09884(10) 0.47587(4) 0.0234(3) Uani 1 1 d . . . . .
H131 H 0.514922 -0.083749 0.497010 0.028 Uiso 1 1 calc R U . . .
H132 H 0.541091 -0.154622 0.471505 0.028 Uiso 1 1 calc R U . . .
O O 0.53718(9) -0.28604(9) 0.45762(4) 0.0357(3) Uani 1 1 d . . . . .
F F 0.38908(9) -0.43979(10) 0.42239(4) 0.0604(4) Uani 1 1 d . . . . .
N4AA N 0.80238(9) 0.36415(10) 0.43532(4) 0.0237(3) Uani 1 1 d . . . . .
N7 N 0.58001(9) 0.20374(9) 0.43498(4) 0.0218(3) Uani 1 1 d . . . . .
H7A H 0.599078 0.220470 0.414113 0.026 Uiso 1 1 calc R U . . .
H7B H 0.559013 0.147863 0.431757 0.026 Uiso 1 1 calc R U . . .
O1 O 0.40393(9) -0.30075(10) 0.46589(4) 0.0389(3) Uani 1 1 d . . . . .
C2AA C 0.86766(11) 0.64144(12) 0.40689(4) 0.0237(4) Uani 1 1 d . . . . .
F3 F 0.48851(10) -0.38747(12) 0.39713(4) 0.0671(5) Uani 1 1 d . . . . .
C4AA C 0.91998(10) 0.24332(11) 0.29328(4) 0.0198(3) Uani 1 1 d . . . . .
H119 H 0.885743 0.294524 0.283325 0.024 Uiso 1 1 calc R U . . .
C5AA C 0.64622(10) 0.16689(11) 0.30852(4) 0.0196(3) Uani 1 1 d . . . . .
H120 H 0.665149 0.192423 0.332662 0.024 Uiso 1 1 calc R U . . .
C6AA C 0.87361(11) 0.47823(11) 0.40146(4) 0.0208(3) Uani 1 1 d . . . . .
C7AA C 0.99799(10) 0.24471(12) 0.27481(4) 0.0210(3) Uani 1 1 d . . . . .
C8AA C 0.72965(11) 0.32003(12) 0.43387(4) 0.0231(3) Uani 1 1 d . . . . .
C9AA C 0.62905(11) 0.06800(11) 0.31457(4) 0.0200(3) Uani 1 1 d . . . . .
H101 H 0.597736 0.042941 0.292782 0.024 Uiso 1 1 calc R U . . .
H102 H 0.681540 0.035299 0.318896 0.024 Uiso 1 1 calc R U . . .
C0BA C 0.86819(10) 0.15836(12) 0.28519(4) 0.0220(3) Uani 1 1 d . . . . .
H113 H 0.852053 0.154111 0.259000 0.026 Uiso 1 1 calc R U . . .
H114 H 0.901853 0.105460 0.292627 0.026 Uiso 1 1 calc R U . . .
C1BA C 0.55875(10) -0.06730(11) 0.41522(4) 0.0197(3) Uani 1 1 d . . . . .
H103 H 0.559642 -0.133184 0.414219 0.024 Uiso 1 1 calc R U . . .
H104 H 0.614940 -0.045534 0.413249 0.024 Uiso 1 1 calc R U . . .
C2BA C 0.82712(11) 0.55731(12) 0.40621(4) 0.0223(3) Uani 1 1 d . . . . .
C3BA C 0.50058(10) -0.03140(11) 0.38358(4) 0.0192(3) Uani 1 1 d . . . . .
H122 H 0.486430 0.030707 0.390291 0.023 Uiso 1 1 calc R U . . .
C4BA C 0.87985(12) 0.31059(12) 0.38705(4) 0.0244(4) Uani 1 1 d . . . . .
H115 H 0.935931 0.311430 0.399809 0.029 Uiso 1 1 calc R U . . .
H116 H 0.853765 0.253733 0.392825 0.029 Uiso 1 1 calc R U . . .
C5BA C 0.58080(10) 0.05561(11) 0.34638(4) 0.0180(3) Uani 1 1 d . . . . .
C6BA C 0.70037(11) 0.18422(12) 0.24763(4) 0.0239(4) Uani 1 1 d . . . . .
H117 H 0.750645 0.206281 0.238275 0.029 Uiso 1 1 calc R U . . .
H118 H 0.657188 0.229694 0.242075 0.029 Uiso 1 1 calc R U . . .
C7BA C 0.57125(11) 0.22044(12) 0.29391(4) 0.0229(3) Uani 1 1 d . . . . .
C8BA C 0.70391(11) 0.12000(11) 0.45778(5) 0.0232(3) Uani 1 1 d . . . . .
C9BA C 0.88472(10) 0.31531(11) 0.34698(4) 0.0209(3) Uani 1 1 d . . . . .
C0CA C 0.71758(11) 0.05314(12) 0.48498(5) 0.0250(4) Uani 1 1 d . . . . .
C1CA C 1.03725(10) 0.32864(12) 0.27047(4) 0.0227(3) Uani 1 1 d . . . . .
C2CA C 0.79132(10) 0.15802(11) 0.30463(4) 0.0203(3) Uani 1 1 d . . . . .
C3CA C 1.00874(11) 0.41011(12) 0.28389(5) 0.0256(4) Uani 1 1 d . . . . .
H61 H 0.961123 0.410169 0.296116 0.031 Uiso 1 1 calc R U . . .
C4CA C 0.74205(12) 0.55677(13) 0.41014(5) 0.0290(4) Uani 1 1 d . . . . .
H89 H 0.713060 0.501915 0.408739 0.035 Uiso 1 1 calc R U . . .
C5CA C 0.53223(10) -0.03787(11) 0.45074(4) 0.0196(3) Uani 1 1 d . . . . .
O2 O 0.01028(10) -0.02792(11) 0.31224(6) 0.0527(4) Uani 1 1 d . . . . .
C7CA C 0.60501(11) -0.17336(11) 0.34013(4) 0.0228(3) Uani 1 1 d . . . . .
H123 H 0.592442 -0.193497 0.364347 0.027 Uiso 1 1 calc R U . . .
C8CA C 0.95504(11) 0.48609(12) 0.39739(5) 0.0260(4) Uani 1 1 d . . . . .
H90 H 0.986117 0.433764 0.394466 0.031 Uiso 1 1 calc R U . . .
C9CA C 1.03012(11) 0.16894(13) 0.26153(5) 0.0266(4) Uani 1 1 d . . . . .
H62 H 1.004723 0.113178 0.264872 0.032 Uiso 1 1 calc R U . . .
C0DA C 0.83063(11) 0.38851(11) 0.40029(4) 0.0224(3) Uani 1 1 d . . . . .
H121 H 0.780346 0.394642 0.382808 0.027 Uiso 1 1 calc R U . . .
C1DA C 0.73689(12) 0.10979(12) 0.42594(5) 0.0269(4) Uani 1 1 d . . . . .
H63 H 0.726636 0.153925 0.407835 0.032 Uiso 1 1 calc R U . . .
C2DA C 0.41970(10) -0.07995(12) 0.37552(4) 0.0232(4) Uani 1 1 d . . . . .
C3DA C 0.50134(11) 0.18028(13) 0.27772(5) 0.0292(4) Uani 1 1 d . . . . .
H64 H 0.501257 0.117594 0.274244 0.035 Uiso 1 1 calc R U . . .
C5DA C 0.54396(10) -0.10064(11) 0.32685(4) 0.0193(3) Uani 1 1 d . . . . .
H105 H 0.557014 -0.079853 0.303083 0.023 Uiso 1 1 calc R U . . .
H106 H 0.488415 -0.127011 0.323505 0.023 Uiso 1 1 calc R U . . .
C6DA C 0.95155(12) 0.64547(13) 0.40181(5) 0.0279(4) Uani 1 1 d . . . . .
H91 H 0.978131 0.701609 0.401472 0.034 Uiso 1 1 calc R U . . .
C7DA C 0.98697(12) 0.19122(13) 0.35332(5) 0.0278(4) Uani 1 1 d . . . . .
C8DA C 0.99418(12) 0.57005(14) 0.39742(5) 0.0308(4) Uani 1 1 d . . . . .
H92 H 1.050699 0.573400 0.394351 0.037 Uiso 1 1 calc R U . . .
C9DA C 0.36107(12) 0.05383(14) 0.34148(5) 0.0319(4) Uani 1 1 d . . . . .
H82 H 0.410853 0.085610 0.347062 0.038 Uiso 1 1 calc R U . . .
F2 F 0.51270(12) -0.47018(10) 0.44321(6) 0.0787(6) Uani 1 1 d . . . . .
C1EA C 0.79849(12) -0.02952(13) 0.44445(6) 0.0344(4) Uani 1 1 d . . . . .
H65 H 0.831251 -0.079474 0.439870 0.041 Uiso 1 1 calc R U . . .
C2EA C 0.43911(12) 0.25647(13) 0.41421(6) 0.0323(4) Uani 1 1 d . . . . .
H96 H 0.425212 0.191783 0.411554 0.039 Uiso 1 1 calc R U . . .
C3EA C 1.04904(12) 0.48856(13) 0.27943(5) 0.0312(4) Uani 1 1 d . . . . .
H66 H 1.029608 0.542227 0.288899 0.037 Uiso 1 1 calc R U . . .
C4EA C 0.49738(14) 0.36346(14) 0.28853(7) 0.0400(5) Uani 1 1 d . . . . .
C5EA C 0.35454(11) -0.03476(13) 0.35414(5) 0.0266(4) Uani 1 1 d . . . . .
C11 C 0.69305(12) -0.14104(13) 0.34330(5) 0.0298(4) Uani 1 1 d . . . . .
H1 H 0.706103 -0.120325 0.319814 0.045 Uiso 1 1 calc R U . . .
H2 H 0.729812 -0.190042 0.351567 0.045 Uiso 1 1 calc R U . . .
H3 H 0.700072 -0.091892 0.360575 0.045 Uiso 1 1 calc R U . . .
C7EA C 1.10067(12) 0.17226(14) 0.24285(5) 0.0323(4) Uani 1 1 d . . . . .
H67 H 1.121624 0.119071 0.233626 0.039 Uiso 1 1 calc R U . . .
C8EA C 0.51254(12) 0.26567(12) 0.44230(5) 0.0282(4) Uani 1 1 d . . . . .
H107 H 0.532792 0.327788 0.442482 0.034 Uiso 1 1 calc R U . . .
H108 H 0.495693 0.252566 0.466294 0.034 Uiso 1 1 calc R U . . .
C9EA C 0.73082(12) 0.01968(13) 0.23704(5) 0.0309(4) Uani 1 1 d . . . . .
H4 H 0.785181 0.033946 0.230217 0.046 Uiso 1 1 calc R U . . .
H5 H 0.709471 -0.033433 0.223982 0.046 Uiso 1 1 calc R U . . .
H6 H 0.734887 0.008257 0.262918 0.046 Uiso 1 1 calc R U . . .
O3 O 0.97689(11) -0.12297(13) 0.41016(6) 0.0640(6) Uani 1 1 d . . . . .
C1FA C 0.78546(12) 0.03566(13) 0.41944(5) 0.0314(4) Uani 1 1 d . . . . .
H68 H 0.809148 0.031276 0.397525 0.038 Uiso 1 1 calc R U . . .
C2FA C 1.10856(11) 0.33121(13) 0.25192(5) 0.0279(4) Uani 1 1 d . . . . .
C3FA C 1.13826(12) 0.25137(14) 0.23816(5) 0.0327(4) Uani 1 1 d . . . . .
H69 H 1.185130 0.253013 0.225464 0.039 Uiso 1 1 calc R U . . .
C4FA C 0.46866(13) -0.32211(13) 0.45417(5) 0.0309(4) Uani 1 1 d . . . . .
C5FA C 0.65074(11) 0.20069(12) 0.46406(5) 0.0253(4) Uani 1 1 d . . . . .
H128 H 0.627210 0.190109 0.487167 0.030 Uiso 1 1 calc R U . . .
C6FA C 0.57059(11) 0.31451(12) 0.29963(5) 0.0268(4) Uani 1 1 d . . . . .
C7FA C 0.82305(13) 0.71995(13) 0.41296(5) 0.0308(4) Uani 1 1 d . . . . .
H93 H 0.849997 0.776009 0.413639 0.037 Uiso 1 1 calc R U . . .
C8FA C 1.14751(12) 0.41379(14) 0.24741(5) 0.0338(4) Uani 1 1 d . . . . .
H70 H 1.194363 0.415715 0.234704 0.041 Uiso 1 1 calc R U . . .
C9FA C 0.85409(12) 0.38641(13) 0.46864(5) 0.0287(4) Uani 1 1 d . . . . .
H109 H 0.820853 0.379760 0.488937 0.034 Uiso 1 1 calc R U . . .
H110 H 0.869969 0.449883 0.467555 0.034 Uiso 1 1 calc R U . . .
C0GA C 0.70111(13) 0.63433(15) 0.41592(6) 0.0362(5) Uani 1 1 d . . . . .
H94 H 0.644355 0.632522 0.418661 0.043 Uiso 1 1 calc R U . . .
C1GA C 0.68626(12) 0.05731(15) 0.51893(5) 0.0341(4) Uani 1 1 d . . . . .
H71 H 0.656907 0.108493 0.525140 0.041 Uiso 1 1 calc R U . . .
C2GA C 0.63857(13) 0.36132(12) 0.31699(5) 0.0295(4) Uani 1 1 d . . . . .
H72 H 0.688399 0.330634 0.323882 0.035 Uiso 1 1 calc R U . . .
C3GA C 0.67329(11) 0.09769(13) 0.22775(5) 0.0276(4) Uani 1 1 d . . . . .
H97 H 0.618275 0.081085 0.234704 0.033 Uiso 1 1 calc R U . . .
C4GA C 0.27898(12) -0.08104(16) 0.34510(5) 0.0350(5) Uani 1 1 d . . . . .
C5GA C 0.74257(14) 0.71614(14) 0.41781(6) 0.0367(5) Uani 1 1 d . . . . .
H95 H 0.714116 0.769195 0.422510 0.044 Uiso 1 1 calc R U . . .
C6GA C 0.66374(14) 0.11527(16) 0.18738(5) 0.0374(5) Uani 1 1 d . . . . .
H7 H 0.642829 0.061572 0.174619 0.056 Uiso 1 1 calc R U . . .
H8 H 0.717055 0.131059 0.179788 0.056 Uiso 1 1 calc R U . . .
H9 H 0.625218 0.164476 0.181828 0.056 Uiso 1 1 calc R U . . .
C7GA C 0.69824(12) 0.28853(12) 0.46821(5) 0.0259(4) Uani 1 1 d . . . . .
H111 H 0.662152 0.335036 0.476607 0.031 Uiso 1 1 calc R U . . .
H112 H 0.745307 0.281017 0.486879 0.031 Uiso 1 1 calc R U . . .
C8GA C 0.40750(12) -0.16461(13) 0.38730(5) 0.0309(4) Uani 1 1 d . . . . .
H83 H 0.450485 -0.193897 0.401803 0.037 Uiso 1 1 calc R U . . .
C10 C 0.59393(14) -0.25218(13) 0.31442(6) 0.0360(5) Uani 1 1 d . . . . .
H10 H 0.631206 -0.300288 0.323212 0.054 Uiso 1 1 calc R U . . .
H11 H 0.606195 -0.233520 0.290549 0.054 Uiso 1 1 calc R U . . .
H12 H 0.537268 -0.273417 0.312972 0.054 Uiso 1 1 calc R U . . .
C0HA C 1.11938(13) 0.49021(14) 0.26084(6) 0.0358(5) Uani 1 1 d . . . . .
H73 H 1.146863 0.544888 0.257767 0.043 Uiso 1 1 calc R U . . .
O4 O 1.20040(13) 0.47771(14) 0.44827(5) 0.0648(5) Uani 1 1 d . . . . .
C2HA C 0.33239(13) -0.20952(16) 0.37839(6) 0.0416(5) Uani 1 1 d . . . . .
H84 H 0.325244 -0.268144 0.387051 0.050 Uiso 1 1 calc R U . . .
C3HA C 0.93169(13) 0.33108(16) 0.47668(5) 0.0385(5) Uani 1 1 d . . . . .
H98 H 0.968582 0.343573 0.457790 0.046 Uiso 1 1 calc R U . . .
C4HA C 0.76362(12) -0.02402(13) 0.47753(6) 0.0317(4) Uani 1 1 d . . . . .
C5HA C 1.23190(17) 0.43726(17) 0.47398(7) 0.0478(6) Uani 1 1 d . . . . .
C6HA C 0.45632(15) 0.29181(16) 0.37775(6) 0.0419(5) Uani 1 1 d . . . . .
H13 H 0.502906 0.259674 0.369744 0.063 Uiso 1 1 calc R U . . .
H14 H 0.469210 0.355477 0.379707 0.063 Uiso 1 1 calc R U . . .
H15 H 0.407926 0.283045 0.360335 0.063 Uiso 1 1 calc R U . . .
C7HA C 0.69844(14) -0.01290(18) 0.54286(6) 0.0448(6) Uani 1 1 d . . . . .
H74 H 0.677176 -0.009388 0.565361 0.054 Uiso 1 1 calc R U . . .
C8HA C 0.43026(13) 0.22870(15) 0.26618(6) 0.0396(5) Uani 1 1 d . . . . .
H75 H 0.383453 0.198918 0.254714 0.048 Uiso 1 1 calc R U . . .
C9HA C 0.91570(15) 0.23098(17) 0.47747(7) 0.0469(6) Uani 1 1 d . . . . .
H16 H 0.884559 0.212689 0.454842 0.070 Uiso 1 1 calc R U . . .
H17 H 0.884256 0.216944 0.497479 0.070 Uiso 1 1 calc R U . . .
H18 H 0.968020 0.199051 0.480614 0.070 Uiso 1 1 calc R U . . .
C0IA C 0.77405(14) -0.09403(15) 0.50296(7) 0.0436(5) Uani 1 1 d . . . . .
H76 H 0.804404 -0.145386 0.497788 0.052 Uiso 1 1 calc R U . . .
C1IA C 0.22268(14) 0.0486(2) 0.31289(7) 0.0540(7) Uani 1 1 d . . . . .
H85 H 0.178234 0.077310 0.299110 0.065 Uiso 1 1 calc R U . . .
C2IA C 0.21414(13) -0.0367(2) 0.32434(7) 0.0492(6) Uani 1 1 d . . . . .
H86 H 0.163715 -0.066929 0.318254 0.059 Uiso 1 1 calc R U . . .
C3IA C 1.04016(14) -0.09775(15) 0.42629(7) 0.0427(5) Uani 1 1 d . . . . .
C4IA C 0.63301(15) 0.45049(14) 0.32393(7) 0.0419(5) Uani 1 1 d . . . . .
H77 H 0.678900 0.480835 0.335913 0.050 Uiso 1 1 calc R U . . .
C5IA C 0.29685(14) 0.09410(17) 0.32139(6) 0.0451(6) Uani 1 1 d . . . . .
H87 H 0.302501 0.153352 0.313121 0.054 Uiso 1 1 calc R U . . .
C6IA C 0.27066(13) -0.16918(17) 0.35754(6) 0.0425(5) Uani 1 1 d . . . . .
H88 H 0.220953 -0.200519 0.351155 0.051 Uiso 1 1 calc R U . . .
C7IA C 0.42836(14) 0.31827(16) 0.27140(7) 0.0459(6) Uani 1 1 d . . . . .
H78 H 0.380136 0.350797 0.263461 0.055 Uiso 1 1 calc R U . . .
C8IA C 0.46360(15) -0.40635(16) 0.42913(7) 0.0454(6) Uani 1 1 d . . . . .
C9IA C -0.02843(13) -0.09397(16) 0.31787(7) 0.0414(5) Uani 1 1 d . . . . .
C0JA C 0.00711(16) -0.18540(16) 0.31814(8) 0.0497(6) Uani 1 1 d . . . . .
H19 H 0.064707 -0.181832 0.313763 0.075 Uiso 1 1 calc R U . . .
H20 H -0.023281 -0.221280 0.299287 0.075 Uiso 1 1 calc R U . . .
H21 H 0.003256 -0.213178 0.341547 0.075 Uiso 1 1 calc R U . . .
C1JA C 0.36639(14) 0.30449(16) 0.42754(7) 0.0458(6) Uani 1 1 d . . . . .
H22 H 0.378753 0.368148 0.430224 0.069 Uiso 1 1 calc R U . . .
H23 H 0.355930 0.279732 0.450779 0.069 Uiso 1 1 calc R U . . .
H24 H 0.317808 0.296400 0.410162 0.069 Uiso 1 1 calc R U . . .
C2JA C 1.30921(17) 0.46847(18) 0.49510(7) 0.0528(6) Uani 1 1 d . . . . .
H25 H 1.331117 0.519500 0.482949 0.079 Uiso 1 1 calc R U . . .
H26 H 1.349486 0.420081 0.497001 0.079 Uiso 1 1 calc R U . . .
H27 H 1.297704 0.486287 0.519175 0.079 Uiso 1 1 calc R U . . .
C3JA C 0.49500(17) 0.45528(16) 0.29569(9) 0.0588(7) Uani 1 1 d . . . . .
H79 H 0.446946 0.488296 0.287941 0.071 Uiso 1 1 calc R U . . .
C4JA C 0.74161(15) -0.08898(16) 0.53440(7) 0.0482(6) Uani 1 1 d . . . . .
H80 H 0.748082 -0.137235 0.550863 0.058 Uiso 1 1 calc R U . . .
C5JA C 0.97452(15) 0.3613(2) 0.51287(6) 0.0554(7) Uani 1 1 d . . . . .
H28 H 1.026200 0.328792 0.518093 0.083 Uiso 1 1 calc R U . . .
H29 H 0.939174 0.349090 0.531697 0.083 Uiso 1 1 calc R U . . .
H30 H 0.985678 0.425317 0.512063 0.083 Uiso 1 1 calc R U . . .
C6JA C -0.11559(17) -0.0895(2) 0.32540(11) 0.0723(9) Uani 1 1 d . . . . .
H31 H -0.151572 -0.102374 0.303373 0.108 Uiso 1 1 calc R U . . .
H32 H -0.127441 -0.029703 0.333960 0.108 Uiso 1 1 calc R U . . .
H33 H -0.124994 -0.133445 0.343829 0.108 Uiso 1 1 calc R U . . .
C7JA C 1.19453(19) 0.35323(19) 0.48599(8) 0.0605(7) Uani 1 1 d . . . . .
H34 H 1.149138 0.335383 0.468241 0.091 Uiso 1 1 calc R U . . .
H35 H 1.173976 0.363162 0.509221 0.091 Uiso 1 1 calc R U . . .
H36 H 1.235978 0.306033 0.488394 0.091 Uiso 1 1 calc R U . . .
O5 O 1.2747(2) 0.5957(3) 0.30959(8) 0.1532(18) Uani 1 1 d . . . . .
C2KA C 1.0406(2) -0.0315(2) 0.45589(8) 0.0645(8) Uani 1 1 d . . . . .
H37 H 0.985231 -0.007551 0.456439 0.097 Uiso 1 1 calc R U . . .
H38 H 1.078227 0.017167 0.451870 0.097 Uiso 1 1 calc R U . . .
H39 H 1.058480 -0.060499 0.478847 0.097 Uiso 1 1 calc R U . . .
C3KA C 1.2523(2) 0.5532(3) 0.33257(8) 0.0746(10) Uani 1 1 d . . . . .
C4KA C 0.56075(18) 0.49763(15) 0.31362(9) 0.0601(8) Uani 1 1 d . . . . .
H81 H 0.557461 0.559202 0.319123 0.072 Uiso 1 1 calc R U . . .
C5KA C 1.12005(17) -0.1308(2) 0.41765(9) 0.0654(8) Uani 1 1 d . . . . .
H40 H 1.111553 -0.174825 0.398283 0.098 Uiso 1 1 calc R U . . .
H41 H 1.149356 -0.158667 0.438978 0.098 Uiso 1 1 calc R U . . .
H42 H 1.152377 -0.080968 0.409932 0.098 Uiso 1 1 calc R U . . .
C6KA C 1.1865(2) 0.5833(3) 0.35312(10) 0.0944(13) Uani 1 1 d . . . . .
H43 H 1.160353 0.636294 0.341710 0.142 Uiso 1 1 calc R U . . .
H44 H 1.209380 0.597772 0.377694 0.142 Uiso 1 1 calc R U . . .
H45 H 1.145698 0.535781 0.353691 0.142 Uiso 1 1 calc R U . . .
C7KA C 1.2882(4) 0.4631(5) 0.34289(19) 0.156(2) Uani 1 1 d . . . . .
H46 H 1.347952 0.465684 0.343523 0.234 Uiso 1 1 calc R U . . .
H47 H 1.266383 0.418694 0.325199 0.234 Uiso 1 1 calc R U . . .
H48 H 1.273660 0.446487 0.366643 0.234 Uiso 1 1 calc R U . . .
C12 C 1.08002(16) 0.2086(2) 0.35817(8) 0.0334(8) Uani 0.774(7) 1 d . . P A 1
H133 H 1.100196 0.206557 0.333984 0.040 Uiso 0.774(7) 1 calc R U P A 1
C13 C 1.10177(19) 0.2993(2) 0.37486(11) 0.0435(9) Uani 0.774(7) 1 d . . P A 1
H134 H 1.161060 0.308590 0.376147 0.065 Uiso 0.774(7) 1 calc R U P A 1
H135 H 1.084812 0.301589 0.399084 0.065 Uiso 0.774(7) 1 calc R U P A 1
H136 H 1.073433 0.346120 0.360063 0.065 Uiso 0.774(7) 1 calc R U P A 1
C14 C 1.1210(2) 0.1325(3) 0.38098(9) 0.0485(9) Uani 0.774(7) 1 d . . P A 1
H137 H 1.104323 0.075232 0.369980 0.073 Uiso 0.774(7) 1 calc R U P A 1
H138 H 1.104234 0.135331 0.405230 0.073 Uiso 0.774(7) 1 calc R U P A 1
H139 H 1.180657 0.138554 0.382280 0.073 Uiso 0.774(7) 1 calc R U P A 1
O6 O 0.76966(12) 0.33083(13) 0.55448(5) 0.0558(4) Uani 1 1 d . . . . .
C15 C 1.0619(6) 0.2353(7) 0.3773(3) 0.038(3) Uani 0.226(7) 1 d . . P A 2
H140 H 1.041020 0.281798 0.393106 0.045 Uiso 0.226(7) 1 calc R U P A 2
C16 C 1.1219(7) 0.2767(8) 0.3551(4) 0.047(3) Uani 0.226(7) 1 d . . P A 2
H141 H 1.097782 0.330407 0.343452 0.071 Uiso 0.226(7) 1 calc R U P A 2
H142 H 1.135276 0.234210 0.336837 0.071 Uiso 0.226(7) 1 calc R U P A 2
H143 H 1.171820 0.292616 0.370587 0.071 Uiso 0.226(7) 1 calc R U P A 2
C17 C 1.0999(9) 0.1575(11) 0.4010(4) 0.062(4) Uani 0.226(7) 1 d . . P A 2
H144 H 1.135509 0.181679 0.421432 0.093 Uiso 0.226(7) 1 calc R U P A 2
H145 H 1.132153 0.119317 0.386680 0.093 Uiso 0.226(7) 1 calc R U P A 2
H146 H 1.056066 0.122320 0.409832 0.093 Uiso 0.226(7) 1 calc R U P A 2

loop_
_atom_site_aniso_label
_atom_site_aniso_U_11
_atom_site_aniso_U_22
_atom_site_aniso_U_33
_atom_site_aniso_U_23
_atom_site_aniso_U_13
_atom_site_aniso_U_12
O0AA 0.0328(6) 0.0214(6) 0.0151(6) -0.0014(5) 0.0085(5) -0.0063(5)
O1AA 0.0365(7) 0.0205(6) 0.0179(6) -0.0051(5) 0.0110(5) -0.0045(5)
O2AA 0.0311(6) 0.0232(6) 0.0179(6) -0.0006(5) 0.0062(5) 0.0011(5)
O3AA 0.0304(6) 0.0268(6) 0.0148(6) 0.0015(5) 0.0060(5) -0.0007(5)
N8 0.0259(7) 0.0245(7) 0.0113(6) -0.0001(5) 0.0043(5) 0.0005(6)
O4AA 0.0353(7) 0.0297(7) 0.0191(6) -0.0003(5) 0.0045(5) -0.0095(6)
N5 0.0246(7) 0.0177(7) 0.0108(6) -0.0006(5) 0.0063(5) -0.0015(5)
N0AA 0.0264(7) 0.0210(7) 0.0120(6) 0.0008(5) 0.0072(5) -0.0027(6)
N9 0.0368(8) 0.0214(7) 0.0132(6) -0.0012(5) 0.0085(6) -0.0054(6)
O 0.0378(8) 0.0256(7) 0.0451(9) -0.0073(6) 0.0104(6) -0.0032(6)
F 0.0562(9) 0.0569(9) 0.0715(10) -0.0290(8) 0.0223(7) -0.0227(7)
N4AA 0.0322(8) 0.0261(7) 0.0138(7) -0.0029(6) 0.0075(6) -0.0057(6)
N7 0.0293(7) 0.0196(7) 0.0177(7) -0.0026(5) 0.0083(6) -0.0048(6)
O1 0.0440(8) 0.0435(8) 0.0326(8) -0.0071(6) 0.0188(6) -0.0037(7)
C2AA 0.0341(9) 0.0232(8) 0.0135(7) -0.0014(6) 0.0008(7) -0.0031(7)
F3 0.0722(10) 0.0840(12) 0.0501(9) -0.0308(8) 0.0288(8) -0.0194(9)
C4AA 0.0245(8) 0.0232(8) 0.0124(7) -0.0003(6) 0.0044(6) -0.0009(7)
C5AA 0.0257(8) 0.0192(8) 0.0152(7) 0.0000(6) 0.0076(6) -0.0023(6)
C6AA 0.0296(9) 0.0213(8) 0.0122(7) -0.0022(6) 0.0049(6) -0.0043(7)
C7AA 0.0245(8) 0.0278(9) 0.0112(7) 0.0009(6) 0.0037(6) -0.0008(7)
C8AA 0.0305(9) 0.0234(8) 0.0160(8) -0.0039(6) 0.0056(7) -0.0024(7)
C9AA 0.0283(8) 0.0189(8) 0.0142(7) -0.0012(6) 0.0090(6) -0.0033(7)
C0BA 0.0256(8) 0.0247(8) 0.0167(8) -0.0025(6) 0.0069(6) -0.0023(7)
C1BA 0.0251(8) 0.0222(8) 0.0126(7) 0.0000(6) 0.0060(6) -0.0030(7)
C2BA 0.0300(9) 0.0235(8) 0.0141(7) -0.0015(6) 0.0052(6) -0.0030(7)
C3BA 0.0257(8) 0.0212(8) 0.0118(7) -0.0004(6) 0.0076(6) -0.0013(6)
C4BA 0.0395(10) 0.0207(8) 0.0144(8) -0.0011(6) 0.0088(7) -0.0027(7)
C5BA 0.0238(8) 0.0183(8) 0.0123(7) 0.0004(6) 0.0038(6) 0.0001(6)
C6BA 0.0276(9) 0.0314(9) 0.0134(8) 0.0027(7) 0.0052(6) 0.0001(7)
C7BA 0.0286(9) 0.0242(9) 0.0172(8) 0.0035(6) 0.0081(7) -0.0004(7)
C8BA 0.0293(9) 0.0218(8) 0.0190(8) -0.0029(7) 0.0043(7) -0.0065(7)
C9BA 0.0275(8) 0.0203(8) 0.0158(8) -0.0013(6) 0.0069(6) -0.0049(7)
C0CA 0.0247(8) 0.0276(9) 0.0222(9) 0.0005(7) 0.0004(7) -0.0088(7)
C1CA 0.0254(8) 0.0295(9) 0.0132(7) 0.0018(6) 0.0018(6) -0.0018(7)
C2CA 0.0280(8) 0.0168(8) 0.0170(8) -0.0017(6) 0.0065(6) -0.0026(6)
C3CA 0.0291(9) 0.0289(9) 0.0188(8) 0.0025(7) 0.0030(7) -0.0012(7)
C4CA 0.0310(9) 0.0328(10) 0.0241(9) -0.0001(8) 0.0069(7) -0.0018(8)
C5CA 0.0221(8) 0.0228(8) 0.0145(7) -0.0020(6) 0.0051(6) -0.0067(6)
O2 0.0336(8) 0.0410(9) 0.0848(14) 0.0061(9) 0.0121(8) -0.0045(7)
C7CA 0.0339(9) 0.0191(8) 0.0159(8) -0.0010(6) 0.0057(7) 0.0009(7)
C8CA 0.0293(9) 0.0272(9) 0.0219(8) -0.0043(7) 0.0049(7) -0.0012(7)
C9CA 0.0286(9) 0.0300(9) 0.0224(9) -0.0009(7) 0.0082(7) -0.0018(7)
C0DA 0.0318(9) 0.0224(8) 0.0145(8) -0.0021(6) 0.0093(7) -0.0047(7)
C1DA 0.0344(9) 0.0252(9) 0.0219(9) -0.0025(7) 0.0069(7) -0.0081(7)
C2DA 0.0256(8) 0.0310(9) 0.0142(8) -0.0015(7) 0.0077(6) -0.0013(7)
C3DA 0.0311(9) 0.0307(10) 0.0262(9) 0.0006(8) 0.0053(7) -0.0009(8)
C5DA 0.0273(8) 0.0188(8) 0.0124(7) -0.0038(6) 0.0044(6) -0.0031(6)
C6DA 0.0352(10) 0.0274(9) 0.0208(9) -0.0018(7) 0.0014(7) -0.0113(8)
C7DA 0.0329(9) 0.0308(10) 0.0194(8) 0.0048(7) 0.0017(7) 0.0058(8)
C8DA 0.0265(9) 0.0371(11) 0.0295(10) -0.0057(8) 0.0067(7) -0.0107(8)
C9DA 0.0317(10) 0.0387(11) 0.0266(9) -0.0011(8) 0.0093(8) 0.0114(8)
F2 0.0951(13) 0.0346(8) 0.1024(15) -0.0174(8) -0.0068(11) 0.0147(8)
C1EA 0.0303(10) 0.0278(10) 0.0446(12) -0.0122(9) 0.0017(8) -0.0001(8)
C2EA 0.0342(10) 0.0263(9) 0.0371(11) -0.0059(8) 0.0077(8) -0.0004(8)
C3EA 0.0355(10) 0.0264(9) 0.0311(10) 0.0039(8) 0.0017(8) -0.0033(8)
C4EA 0.0407(11) 0.0274(10) 0.0532(14) 0.0130(9) 0.0118(10) 0.0048(9)
C5EA 0.0238(8) 0.0379(10) 0.0196(8) -0.0045(7) 0.0088(7) 0.0033(7)
C11 0.0321(10) 0.0266(9) 0.0302(10) 0.0026(8) 0.0017(8) 0.0059(8)
C7EA 0.0312(10) 0.0376(11) 0.0301(10) -0.0030(8) 0.0125(8) 0.0034(8)
C8EA 0.0374(10) 0.0236(9) 0.0259(9) -0.0044(7) 0.0132(8) 0.0002(8)
C9EA 0.0387(10) 0.0315(10) 0.0232(9) -0.0066(8) 0.0066(8) -0.0035(8)
O3 0.0431(10) 0.0543(11) 0.0964(16) -0.0337(10) 0.0164(10) -0.0147(8)
C1FA 0.0320(10) 0.0321(10) 0.0317(10) -0.0113(8) 0.0102(8) -0.0073(8)
C2FA 0.0261(9) 0.0379(10) 0.0202(8) 0.0047(7) 0.0042(7) -0.0029(8)
C3FA 0.0275(9) 0.0446(12) 0.0278(10) 0.0007(8) 0.0111(8) -0.0002(8)
C4FA 0.0403(11) 0.0258(9) 0.0287(10) -0.0016(8) 0.0128(8) -0.0022(8)
C5FA 0.0356(9) 0.0234(9) 0.0178(8) -0.0025(7) 0.0069(7) -0.0042(7)
C6FA 0.0333(9) 0.0228(9) 0.0263(9) 0.0066(7) 0.0121(7) 0.0005(7)
C7FA 0.0473(11) 0.0223(9) 0.0220(9) -0.0005(7) 0.0006(8) -0.0013(8)
C8FA 0.0289(9) 0.0417(11) 0.0320(10) 0.0097(9) 0.0086(8) -0.0072(8)
C9FA 0.0353(10) 0.0354(10) 0.0160(8) -0.0046(7) 0.0057(7) -0.0108(8)
C0GA 0.0331(10) 0.0413(12) 0.0352(11) -0.0010(9) 0.0091(8) 0.0071(9)
C1GA 0.0325(10) 0.0467(12) 0.0226(9) 0.0018(8) 0.0001(7) -0.0123(9)
C2GA 0.0390(10) 0.0229(9) 0.0282(9) 0.0035(7) 0.0106(8) -0.0028(8)
C3GA 0.0291(9) 0.0367(10) 0.0175(8) -0.0026(7) 0.0047(7) -0.0037(8)
C4GA 0.0238(9) 0.0533(13) 0.0289(10) -0.0066(9) 0.0072(7) 0.0019(9)
C5GA 0.0483(12) 0.0307(10) 0.0310(10) -0.0017(8) 0.0043(9) 0.0120(9)
C6GA 0.0431(11) 0.0520(13) 0.0171(9) -0.0032(8) 0.0027(8) 0.0013(10)
C7GA 0.0353(9) 0.0263(9) 0.0174(8) -0.0041(7) 0.0093(7) -0.0064(7)
C8GA 0.0310(10) 0.0355(10) 0.0263(9) 0.0045(8) 0.0037(7) -0.0093(8)
C10 0.0466(12) 0.0245(10) 0.0364(11) -0.0109(8) 0.0028(9) 0.0038(9)
C0HA 0.0342(10) 0.0343(11) 0.0388(11) 0.0113(9) 0.0027(9) -0.0094(8)
O4 0.0782(14) 0.0610(12) 0.0545(12) 0.0062(10) 0.0038(10) -0.0072(10)
C2HA 0.0395(11) 0.0445(13) 0.0411(12) 0.0060(10) 0.0058(9) -0.0186(10)
C3HA 0.0346(10) 0.0630(14) 0.0178(9) -0.0006(9) 0.0031(8) -0.0061(10)
C4HA 0.0303(9) 0.0259(9) 0.0370(11) 0.0014(8) -0.0053(8) -0.0072(8)
C5HA 0.0637(15) 0.0440(13) 0.0391(13) -0.0008(10) 0.0210(11) 0.0034(12)
C6HA 0.0476(12) 0.0476(13) 0.0304(11) -0.0019(9) 0.0042(9) 0.0137(10)
C7HA 0.0455(12) 0.0639(16) 0.0236(10) 0.0118(10) -0.0024(9) -0.0226(11)
C8HA 0.0317(10) 0.0426(12) 0.0439(12) 0.0061(10) 0.0009(9) -0.0019(9)
C9HA 0.0475(13) 0.0561(15) 0.0365(12) 0.0096(11) 0.0019(10) 0.0083(11)
C0IA 0.0457(12) 0.0324(11) 0.0488(14) 0.0095(10) -0.0122(10) -0.0079(9)
C1IA 0.0338(12) 0.0757(19) 0.0512(15) -0.0043(13) -0.0010(10) 0.0287(12)
C2IA 0.0244(10) 0.0751(18) 0.0479(14) -0.0095(13) 0.0032(9) 0.0075(11)
C3IA 0.0433(12) 0.0347(11) 0.0517(14) -0.0026(10) 0.0129(10) -0.0136(10)
C4IA 0.0536(13) 0.0237(10) 0.0500(13) 0.0015(9) 0.0130(11) -0.0093(9)
C5IA 0.0421(12) 0.0508(14) 0.0433(13) 0.0024(10) 0.0095(10) 0.0205(11)
C6IA 0.0269(10) 0.0593(15) 0.0423(12) -0.0061(11) 0.0083(9) -0.0152(10)
C7IA 0.0340(11) 0.0430(13) 0.0605(15) 0.0168(11) 0.0048(10) 0.0082(10)
C8IA 0.0440(12) 0.0419(13) 0.0531(14) -0.0117(11) 0.0177(11) -0.0060(10)
C9IA 0.0296(10) 0.0448(13) 0.0498(13) 0.0072(10) 0.0045(9) -0.0051(9)
C0JA 0.0474(13) 0.0413(13) 0.0603(16) 0.0001(11) 0.0060(11) -0.0055(11)
C1JA 0.0389(12) 0.0428(13) 0.0585(15) -0.0016(11) 0.0174(11) 0.0060(10)
C2JA 0.0660(16) 0.0537(15) 0.0412(13) -0.0034(11) 0.0165(12) -0.0021(13)
C3JA 0.0526(15) 0.0257(11) 0.099(2) 0.0158(13) 0.0110(14) 0.0091(11)
C4JA 0.0528(14) 0.0429(13) 0.0443(14) 0.0182(11) -0.0153(11) -0.0163(11)
C5JA 0.0430(13) 0.094(2) 0.0272(11) -0.0068(12) -0.0027(9) -0.0082(13)
C6JA 0.0416(14) 0.0679(19) 0.110(3) 0.0218(18) 0.0213(15) 0.0043(13)
C7JA 0.0680(18) 0.0517(15) 0.0661(18) 0.0012(13) 0.0264(14) -0.0072(13)
O5 0.184(3) 0.207(4) 0.0778(19) -0.023(2) 0.055(2) -0.147(3)
C2KA 0.0765(19) 0.0594(17) 0.0592(17) -0.0173(14) 0.0143(15) -0.0211(15)
C3KA 0.0642(18) 0.123(3) 0.0387(14) -0.0074(16) 0.0134(13) -0.048(2)
C4KA 0.0666(17) 0.0178(10) 0.098(2) 0.0056(12) 0.0170(16) 0.0023(11)
C5KA 0.0430(14) 0.078(2) 0.077(2) -0.0070(16) 0.0135(13) -0.0026(14)
C6KA 0.075(2) 0.138(4) 0.074(2) -0.043(2) 0.0269(18) -0.037(2)
C7KA 0.127(4) 0.182(6) 0.153(6) -0.004(5) -0.013(4) 0.049(4)
C12 0.0316(14) 0.0468(17) 0.0215(14) -0.0011(12) 0.0018(10) 0.0117(12)
C13 0.0287(14) 0.059(2) 0.0411(19) -0.0111(16) -0.0044(13) 0.0008(14)
C14 0.0473(18) 0.070(2) 0.0264(17) 0.0060(15) -0.0018(13) 0.0283(16)
O6 0.0600(11) 0.0633(11) 0.0449(10) 0.0023(8) 0.0088(8) -0.0008(9)
C15 0.043(6) 0.040(6) 0.027(6) 0.004(4) -0.006(4) 0.015(5)
C16 0.042(6) 0.053(7) 0.044(7) -0.002(5) -0.008(5) -0.006(5)
C17 0.051(7) 0.082(10) 0.049(9) 0.017(7) -0.011(6) 0.010(7)

loop_
_atom_type_symbol
_atom_type_description
_atom_type_scat_dispersion_real
_atom_type_scat_dispersion_imag
_atom_type_scat_source
C C 0.0033 0.0016 'International Tables Vol C Tables 4.2.6.8 and 6.1.1.4'
H H 0.0000 0.0000 'International Tables Vol C Tables 4.2.6.8 and 6.1.1.4'
N N 0.0061 0.0033 'International Tables Vol C Tables 4.2.6.8 and 6.1.1.4'
O O 0.0106 0.0060 'International Tables Vol C Tables 4.2.6.8 and 6.1.1.4'
F F 0.0171 0.0103 'International Tables Vol C Tables 4.2.6.8 and 6.1.1.4'

loop_
_geom_angle_atom_site_label_1
_geom_angle_atom_site_label_2
_geom_angle_atom_site_label_3
_geom_angle
C9BA N8 C7DA 123.48(14)
C9BA N8 C4AA 116.03(14)
C7DA N8 C4AA 117.08(14)
C5BA N5 C5DA 125.39(13)
C5BA N5 C3BA 115.82(13)
C5DA N5 C3BA 118.70(13)
C2CA N0AA C6BA 124.42(14)
C2CA N0AA C5AA 115.17(13)
C6BA N0AA C5AA 119.31(13)
C8AA N4AA C9FA 124.49(14)
C8AA N4AA C0DA 116.33(14)
C9FA N4AA C0DA 119.16(14)
C8EA N7 C5FA 114.52(13)
C6DA C2AA C7FA 120.97(17)
C6DA C2AA C2BA 119.72(16)
C7FA C2AA C2BA 119.31(17)
N8 C4AA C7AA 112.05(13)
N8 C4AA C0BA 111.05(13)
C7AA C4AA C0BA 113.28(13)
N0AA C5AA C7BA 113.76(13)
N0AA C5AA C9AA 109.26(13)
C7BA C5AA C9AA 114.22(14)
C8CA C6AA C2BA 118.92(16)
C8CA C6AA C0DA 122.03(16)
C2BA C6AA C0DA 119.04(15)
C9CA C7AA C1CA 119.45(15)
C9CA C7AA C4AA 122.10(15)
C1CA C7AA C4AA 118.42(15)
O4AA C8AA N4AA 120.59(15)
O4AA C8AA C7GA 119.46(16)
N4AA C8AA C7GA 119.90(15)
C5BA C9AA C5AA 110.88(13)
C2CA C0BA C4AA 112.08(13)
C5CA C1BA C3BA 111.22(14)
C4CA C2BA C2AA 117.75(16)
C4CA C2BA C6AA 123.49(16)
C2AA C2BA C6AA 118.76(15)
N5 C3BA C2DA 110.72(13)
N5 C3BA C1BA 111.26(13)
C2DA C3BA C1BA 116.20(14)
C9BA C4BA C0DA 111.89(14)
O1AA C5BA N5 120.80(14)
O1AA C5BA C9AA 119.83(14)
N5 C5BA C9AA 119.36(14)
N0AA C6BA C3GA 114.72(14)
C3DA C7BA C6FA 118.63(17)
C3DA C7BA C5AA 121.98(16)
C6FA C7BA C5AA 119.19(16)
C1DA C8BA C0CA 119.69(17)
C1DA C8BA C5FA 120.70(16)
C0CA C8BA C5FA 119.58(15)
O2AA C9BA N8 121.80(15)
O2AA C9BA C4BA 119.81(15)
N8 C9BA C4BA 118.29(15)
C1GA C0CA C4HA 117.50(18)
C1GA C0CA C8BA 124.17(18)
C4HA C0CA C8BA 118.31(17)
C3CA C1CA C2FA 118.02(16)
C3CA C1CA C7AA 123.09(15)
C2FA C1CA C7AA 118.90(16)
O3AA C2CA N0AA 121.01(15)
O3AA C2CA C0BA 118.06(15)
N0AA C2CA C0BA 120.93(14)
C3EA C3CA C1CA 120.89(17)
C0GA C4CA C2BA 121.06(18)
O0AA C5CA N9 122.91(15)
O0AA C5CA C1BA 119.40(14)
N9 C5CA C1BA 117.67(15)
C11 C7CA C10 110.07(16)
C11 C7CA C5DA 112.49(14)
C10 C7CA C5DA 108.71(15)
C6AA C8CA C8DA 121.78(17)
C7AA C9CA C7EA 121.24(17)
N4AA C0DA C6AA 112.50(13)
N4AA C0DA C4BA 109.01(14)
C6AA C0DA C4BA 115.14(14)
C8BA C1DA C1FA 121.69(18)
C8GA C2DA C5EA 119.52(17)
C8GA C2DA C3BA 122.63(16)
C5EA C2DA C3BA 117.85(16)
C7BA C3DA C8HA 122.28(19)
N5 C5DA C7CA 114.86(13)
C8DA C6DA C2AA 120.46(17)
N8 C7DA C12 115.86(17)
N8 C7DA C15 111.8(4)
C6DA C8DA C8CA 120.32(17)
C5IA C9DA C5EA 121.0(2)
C1FA C1EA C4HA 120.81(18)
C8EA C2EA C6HA 112.25(17)
C8EA C2EA C1JA 108.71(17)
C6HA C2EA C1JA 111.10(18)
C3CA C3EA C0HA 120.50(19)
C3JA C4EA C7IA 121.3(2)
C3JA C4EA C6FA 119.2(2)
C7IA C4EA C6FA 119.46(19)
C9DA C5EA C4GA 118.14(18)
C9DA C5EA C2DA 123.37(17)
C4GA C5EA C2DA 118.49(18)
C3FA C7EA C9CA 120.14(18)
N7 C8EA C2EA 111.38(15)
C1EA C1FA C1DA 120.03(18)
C3FA C2FA C8FA 121.37(17)
C3FA C2FA C1CA 119.36(17)
C8FA C2FA C1CA 119.26(18)
C7EA C3FA C2FA 120.90(17)
O1 C4FA O 130.90(19)
O1 C4FA C8IA 115.47(18)
O C4FA C8IA 113.56(17)
N7 C5FA C8BA 108.77(14)
N7 C5FA C7GA 113.06(15)
C8BA C5FA C7GA 113.88(15)
C2GA C6FA C7BA 122.76(17)
C2GA C6FA C4EA 118.26(18)
C7BA C6FA C4EA 118.94(18)
C5GA C7FA C2AA 121.01(18)
C0HA C8FA C2FA 121.36(18)
N4AA C9FA C3HA 115.86(16)
C4CA C0GA C5GA 120.42(19)
C7HA C1GA C0CA 120.3(2)
C4IA C2GA C6FA 120.5(2)
C9EA C3GA C6GA 110.64(16)
C9EA C3GA C6BA 113.61(15)
C6GA C3GA C6BA 109.04(16)
C2IA C4GA C6IA 121.8(2)
C2IA C4GA C5EA 118.9(2)
C6IA C4GA C5EA 119.30(19)
C7FA C5GA C0GA 120.38(19)
C8AA C7GA C5FA 113.62(14)
C2DA C8GA C2HA 121.51(19)
C8FA C0HA C3EA 119.96(18)
C6IA C2HA C8GA 120.1(2)
C9FA C3HA C5JA 107.86(19)
C9FA C3HA C9HA 113.49(18)
C5JA C3HA C9HA 109.8(2)
C0IA C4HA C1EA 120.8(2)
C0IA C4HA C0CA 119.8(2)
C1EA C4HA C0CA 119.35(18)
O4 C5HA C7JA 120.8(3)
O4 C5HA C2JA 121.9(2)
C7JA C5HA C2JA 117.3(2)
C1GA C7HA C4JA 121.0(2)
C7IA C8HA C3DA 120.0(2)
C4JA C0IA C4HA 121.1(2)
C2IA C1IA C5IA 120.3(2)
C1IA C2IA C4GA 121.2(2)
O3 C3IA C5KA 121.6(2)
O3 C3IA C2KA 121.1(2)
C5KA C3IA C2KA 117.3(2)
C2GA C4IA C4KA 121.0(2)
C9DA C5IA C1IA 120.5(2)
C2HA C6IA C4GA 121.03(19)
C8HA C7IA C4EA 120.7(2)
F C8IA F2 108.2(2)
F C8IA F3 106.2(2)
F2 C8IA F3 106.0(2)
F C8IA C4FA 113.96(18)
F2 C8IA C4FA 110.8(2)
F3 C8IA C4FA 111.29(19)
O2 C9IA C0JA 122.9(2)
O2 C9IA C6JA 122.1(2)
C0JA C9IA C6JA 115.1(2)
C4KA C3JA C4EA 120.9(2)
C0IA C4JA C7HA 120.2(2)
O5 C3KA C6KA 122.1(5)
O5 C3KA C7KA 122.3(5)
C6KA C3KA C7KA 115.6(4)
C3JA C4KA C4IA 120.1(2)
C13 C12 C14 111.5(3)
C13 C12 C7DA 112.5(2)
C14 C12 C7DA 107.9(2)
C16 C15 C17 112.5(10)
C16 C15 C7DA 112.1(9)
C17 C15 C7DA 104.3(9)

loop_
_geom_bond_atom_site_label_1
_geom_bond_atom_site_label_2
_geom_bond_distance
O0AA C5CA 1.253(2)
O1AA C5BA 1.234(2)
O2AA C9BA 1.231(2)
O3AA C2CA 1.235(2)
N8 C9BA 1.366(2)
N8 C7DA 1.474(2)
N8 C4AA 1.477(2)
O4AA C8AA 1.239(2)
N5 C5BA 1.358(2)
N5 C5DA 1.468(2)
N5 C3BA 1.4840(19)
N0AA C2CA 1.358(2)
N0AA C6BA 1.466(2)
N0AA C5AA 1.494(2)
N9 C5CA 1.319(2)
O C4FA 1.243(2)
F C8IA 1.322(3)
N4AA C8AA 1.362(2)
N4AA C9FA 1.469(2)
N4AA C0DA 1.487(2)
N7 C8EA 1.496(2)
N7 C5FA 1.503(2)
O1 C4FA 1.238(2)
C2AA C6DA 1.414(3)
C2AA C7FA 1.420(3)
C2AA C2BA 1.427(2)
F3 C8IA 1.341(3)
C4AA C7AA 1.524(2)
C4AA C0BA 1.545(2)
C5AA C7BA 1.521(2)
C5AA C9AA 1.533(2)
C6AA C8CA 1.369(2)
C6AA C2BA 1.434(2)
C6AA C0DA 1.519(2)
C7AA C9CA 1.371(3)
C7AA C1CA 1.433(2)
C8AA C7GA 1.515(2)
C9AA C5BA 1.515(2)
C0BA C2CA 1.527(2)
C1BA C5CA 1.513(2)
C1BA C3BA 1.536(2)
C2BA C4CA 1.422(3)
C3BA C2DA 1.516(2)
C4BA C9BA 1.515(2)
C4BA C0DA 1.536(2)
C6BA C3GA 1.538(3)
C7BA C3DA 1.377(3)
C7BA C6FA 1.429(3)
C8BA C1DA 1.374(2)
C8BA C0CA 1.431(3)
C8BA C5FA 1.527(3)
C0CA C1GA 1.427(3)
C0CA C4HA 1.428(3)
C1CA C3CA 1.422(3)
C1CA C2FA 1.428(2)
C3CA C3EA 1.371(3)
C4CA C0GA 1.374(3)
O2 C9IA 1.209(3)
C7CA C11 1.518(3)
C7CA C10 1.524(2)
C7CA C5DA 1.528(2)
C8CA C8DA 1.415(3)
C9CA C7EA 1.421(3)
C1DA C1FA 1.406(3)
C2DA C8GA 1.368(3)
C2DA C5EA 1.434(3)
C3DA C8HA 1.403(3)
C6DA C8DA 1.351(3)
C7DA C12 1.542(3)
C7DA C15 1.587(11)
C9DA C5IA 1.367(3)
C9DA C5EA 1.420(3)
F2 C8IA 1.324(3)
C1EA C1FA 1.356(3)
C1EA C4HA 1.425(3)
C2EA C8EA 1.517(3)
C2EA C6HA 1.522(3)
C2EA C1JA 1.527(3)
C3EA C0HA 1.415(3)
C4EA C3JA 1.406(3)
C4EA C7IA 1.413(3)
C4EA C6FA 1.432(3)
C5EA C4GA 1.430(3)
C7EA C3FA 1.359(3)
C9EA C3GA 1.521(3)
O3 C3IA 1.204(3)
C2FA C3FA 1.413(3)
C2FA C8FA 1.414(3)
C4FA C8IA 1.572(3)
C5FA C7GA 1.532(2)
C6FA C2GA 1.415(3)
C7FA C5GA 1.356(3)
C8FA C0HA 1.355(3)
C9FA C3HA 1.524(3)
C0GA C5GA 1.403(3)
C1GA C7HA 1.384(3)
C2GA C4IA 1.369(3)
C3GA C6GA 1.527(3)
C4GA C2IA 1.414(3)
C4GA C6IA 1.415(3)
C8GA C2HA 1.413(3)
O4 C5HA 1.206(3)
C2HA C6IA 1.353(3)
C3HA C5JA 1.526(3)
C3HA C9HA 1.526(4)
C4HA C0IA 1.417(3)
C5HA C7JA 1.494(4)
C5HA C2JA 1.495(4)
C7HA C4JA 1.399(4)
C8HA C7IA 1.360(3)
C0IA C4JA 1.349(4)
C1IA C2IA 1.362(4)
C1IA C5IA 1.403(4)
C3IA C5KA 1.473(4)
C3IA C2KA 1.490(4)
C4IA C4KA 1.399(4)
C9IA C0JA 1.491(3)
C9IA C6JA 1.492(3)
C3JA C4KA 1.364(4)
O5 C3KA 1.165(4)
C3KA C6KA 1.468(5)
C3KA C7KA 1.508(7)
C12 C13 1.525(5)
C12 C14 1.536(4)
C15 C16 1.494(19)
C15 C17 1.555(15)

loop_
_geom_torsion_atom_site_label_1
_geom_torsion_atom_site_label_2
_geom_torsion_atom_site_label_3
_geom_torsion_atom_site_label_4
_geom_torsion
C9BA N8 C4AA C7AA 136.61(15)
C7DA N8 C4AA C7AA -63.47(19)
C9BA N8 C4AA C0BA -95.61(17)
C7DA N8 C4AA C0BA 64.31(18)
C2CA N0AA C5AA C7BA 156.53(14)
C6BA N0AA C5AA C7BA -34.9(2)
C2CA N0AA C5AA C9AA -74.52(17)
C6BA N0AA C5AA C9AA 94.07(17)
N8 C4AA C7AA C9CA 108.67(18)
C0BA C4AA C7AA C9CA -17.9(2)
N8 C4AA C7AA C1CA -73.07(19)
C0BA C4AA C7AA C1CA 160.35(15)
C9FA N4AA C8AA O4AA 175.96(17)
C0DA N4AA C8AA O4AA -5.6(2)
C9FA N4AA C8AA C7GA -1.5(3)
C0DA N4AA C8AA C7GA 176.93(15)
N0AA C5AA C9AA C5BA 159.91(13)
C7BA C5AA C9AA C5BA -71.39(18)
N8 C4AA C0BA C2CA 51.77(19)
C7AA C4AA C0BA C2CA 178.88(14)
C6DA C2AA C2BA C4CA -177.76(16)
C7FA C2AA C2BA C4CA 2.7(2)
C6DA C2AA C2BA C6AA 1.9(2)
C7FA C2AA C2BA C6AA -177.58(16)
C8CA C6AA C2BA C4CA 179.05(17)
C0DA C6AA C2BA C4CA 0.3(2)
C8CA C6AA C2BA C2AA -0.6(2)
C0DA C6AA C2BA C2AA -179.33(15)
C5BA N5 C3BA C2DA 140.22(15)
C5DA N5 C3BA C2DA -43.00(19)
C5BA N5 C3BA C1BA -88.97(17)
C5DA N5 C3BA C1BA 87.82(17)
C5CA C1BA C3BA N5 154.25(13)
C5CA C1BA C3BA C2DA -77.84(18)
C5DA N5 C5BA O1AA -178.12(15)
C3BA N5 C5BA O1AA -1.6(2)
C5DA N5 C5BA C9AA 0.3(2)
C3BA N5 C5BA C9AA 176.84(14)
C5AA C9AA C5BA O1AA -17.6(2)
C5AA C9AA C5BA N5 163.95(14)
C2CA N0AA C6BA C3GA 92.92(19)
C5AA N0AA C6BA C3GA -74.54(19)
N0AA C5AA C7BA C3DA 108.09(18)
C9AA C5AA C7BA C3DA -18.3(2)
N0AA C5AA C7BA C6FA -77.02(19)
C9AA C5AA C7BA C6FA 156.58(15)
C7DA N8 C9BA O2AA -174.95(16)
C4AA N8 C9BA O2AA -16.5(2)
C7DA N8 C9BA C4BA 1.5(2)
C4AA N8 C9BA C4BA 159.97(14)
C0DA C4BA C9BA O2AA -13.3(2)
C0DA C4BA C9BA N8 170.19(15)
C1DA C8BA C0CA C1GA 179.92(17)
C5FA C8BA C0CA C1GA -1.8(3)
C1DA C8BA C0CA C4HA -1.8(3)
C5FA C8BA C0CA C4HA 176.45(15)
C9CA C7AA C1CA C3CA -179.01(17)
C4AA C7AA C1CA C3CA 2.7(2)
C9CA C7AA C1CA C2FA 0.8(2)
C4AA C7AA C1CA C2FA -177.52(15)
C6BA N0AA C2CA O3AA -171.16(15)
C5AA N0AA C2CA O3AA -3.2(2)
C6BA N0AA C2CA C0BA 8.2(2)
C5AA N0AA C2CA C0BA 176.13(14)
C4AA C0BA C2CA O3AA -76.50(19)
C4AA C0BA C2CA N0AA 104.11(18)
C2FA C1CA C3CA C3EA -0.6(3)
C7AA C1CA C3CA C3EA 179.19(17)
C2AA C2BA C4CA C0GA -2.7(3)
C6AA C2BA C4CA C0GA 177.61(17)
C3BA C1BA C5CA O0AA -48.9(2)
C3BA C1BA C5CA N9 132.39(16)
C2BA C6AA C8CA C8DA -0.6(3)
C0DA C6AA C8CA C8DA 178.07(16)
C1CA C7AA C9CA C7EA -1.3(3)
C4AA C7AA C9CA C7EA 176.90(17)
C8AA N4AA C0DA C6AA 143.48(16)
C9FA N4AA C0DA C6AA -38.0(2)
C8AA N4AA C0DA C4BA -87.54(19)
C9FA N4AA C0DA C4BA 90.97(18)
C8CA C6AA C0DA N4AA 114.29(18)
C2BA C6AA C0DA N4AA -67.0(2)
C8CA C6AA C0DA C4BA -11.4(2)
C2BA C6AA C0DA C4BA 167.23(15)
C9BA C4BA C0DA N4AA 159.60(14)
C9BA C4BA C0DA C6AA -72.90(19)
C0CA C8BA C1DA C1FA -1.2(3)
C5FA C8BA C1DA C1FA -179.46(16)
N5 C3BA C2DA C8GA 108.72(18)
C1BA C3BA C2DA C8GA -19.5(2)
N5 C3BA C2DA C5EA -70.21(19)
C1BA C3BA C2DA C5EA 161.61(14)
C6FA C7BA C3DA C8HA 1.1(3)
C5AA C7BA C3DA C8HA 175.98(17)
C5BA N5 C5DA C7CA 99.62(18)
C3BA N5 C5DA C7CA -76.83(18)
C11 C7CA C5DA N5 -62.79(19)
C10 C7CA C5DA N5 175.04(15)
C7FA C2AA C6DA C8DA 177.45(17)
C2BA C2AA C6DA C8DA -2.1(3)
C9BA N8 C7DA C12 -110.5(2)
C4AA N8 C7DA C12 91.2(2)
C9BA N8 C7DA C15 -74.1(5)
C4AA N8 C7DA C15 127.6(5)
C2AA C6DA C8DA C8CA 0.8(3)
C6AA C8CA C8DA C6DA 0.5(3)
C1CA C3CA C3EA C0HA 1.0(3)
C5IA C9DA C5EA C4GA 0.4(3)
C5IA C9DA C5EA C2DA -179.52(18)
C8GA C2DA C5EA C9DA 178.45(17)
C3BA C2DA C5EA C9DA -2.6(2)
C8GA C2DA C5EA C4GA -1.5(2)
C3BA C2DA C5EA C4GA 177.51(15)
C7AA C9CA C7EA C3FA 0.7(3)
C5FA N7 C8EA C2EA -172.80(15)
C6HA C2EA C8EA N7 -69.5(2)
C1JA C2EA C8EA N7 167.19(16)
C4HA C1EA C1FA C1DA -0.1(3)
C8BA C1DA C1FA C1EA 2.2(3)
C3CA C1CA C2FA C3FA -179.80(17)
C7AA C1CA C2FA C3FA 0.4(3)
C3CA C1CA C2FA C8FA -0.4(3)
C7AA C1CA C2FA C8FA 179.79(16)
C9CA C7EA C3FA C2FA 0.5(3)
C8FA C2FA C3FA C7EA 179.57(19)
C1CA C2FA C3FA C7EA -1.1(3)
C8EA N7 C5FA C8BA 166.17(14)
C8EA N7 C5FA C7GA -66.30(18)
C1DA C8BA C5FA N7 57.0(2)
C0CA C8BA C5FA N7 -121.22(16)
C1DA C8BA C5FA C7GA -70.0(2)
C0CA C8BA C5FA C7GA 111.71(18)
C3DA C7BA C6FA C2GA 178.07(17)
C5AA C7BA C6FA C2GA 3.0(3)
C3DA C7BA C6FA C4EA 0.3(3)
C5AA C7BA C6FA C4EA -174.74(16)
C3JA C4EA C6FA C2GA -1.0(3)
C7IA C4EA C6FA C2GA -179.5(2)
C3JA C4EA C6FA C7BA 176.8(2)
C7IA C4EA C6FA C7BA -1.6(3)
C6DA C2AA C7FA C5GA 179.95(18)
C2BA C2AA C7FA C5GA -0.5(3)
C3FA C2FA C8FA C0HA -179.5(2)
C1CA C2FA C8FA C0HA 1.1(3)
C8AA N4AA C9FA C3HA 106.2(2)
C0DA N4AA C9FA C3HA -72.2(2)
C2BA C4CA C0GA C5GA 0.5(3)
C4HA C0CA C1GA C7HA -2.1(3)
C8BA C0CA C1GA C7HA 176.18(18)
C7BA C6FA C2GA C4IA -175.67(18)
C4EA C6FA C2GA C4IA 2.1(3)
N0AA C6BA C3GA C9EA -52.6(2)
N0AA C6BA C3GA C6GA -176.55(15)
C9DA C5EA C4GA C2IA -0.5(3)
C2DA C5EA C4GA C2IA 179.38(18)
C9DA C5EA C4GA C6IA -179.63(18)
C2DA C5EA C4GA C6IA 0.3(3)
C2AA C7FA C5GA C0GA -1.8(3)
C4CA C0GA C5GA C7FA 1.8(3)
O4AA C8AA C7GA C5FA 36.6(2)
N4AA C8AA C7GA C5FA -145.93(17)
N7 C5FA C7GA C8AA -55.8(2)
C8BA C5FA C7GA C8AA 69.0(2)
C5EA C2DA C8GA C2HA 1.1(3)
C3BA C2DA C8GA C2HA -177.81(18)
C2FA C8FA C0HA C3EA -0.8(3)
C3CA C3EA C0HA C8FA -0.3(3)
C2DA C8GA C2HA C6IA 0.5(3)
N4AA C9FA C3HA C5JA -177.49(18)
N4AA C9FA C3HA C9HA -55.6(2)
C1FA C1EA C4HA C0IA 177.05(19)
C1FA C1EA C4HA C0CA -2.9(3)
C1GA C0CA C4HA C0IA 2.2(3)
C8BA C0CA C4HA C0IA -176.12(17)
C1GA C0CA C4HA C1EA -177.81(17)
C8BA C0CA C4HA C1EA 3.8(3)
C0CA C1GA C7HA C4JA 0.1(3)
C7BA C3DA C8HA C7IA -1.1(3)
C1EA C4HA C0IA C4JA 179.6(2)
C0CA C4HA C0IA C4JA -0.5(3)
C5IA C1IA C2IA C4GA 0.4(4)
C6IA C4GA C2IA C1IA 179.2(2)
C5EA C4GA C2IA C1IA 0.1(3)
C6FA C2GA C4IA C4KA -0.9(3)
C5EA C9DA C5IA C1IA 0.2(3)
C2IA C1IA C5IA C9DA -0.6(4)
C8GA C2HA C6IA C4GA -1.7(3)
C2IA C4GA C6IA C2HA -177.8(2)
C5EA C4GA C6IA C2HA 1.3(3)
C3DA C8HA C7IA C4EA -0.2(4)
C3JA C4EA C7IA C8HA -176.8(3)
C6FA C4EA C7IA C8HA 1.6(4)
O1 C4FA C8IA F 3.7(3)
O C4FA C8IA F -173.5(2)
O1 C4FA C8IA F2 -118.5(2)
O C4FA C8IA F2 64.2(3)
O1 C4FA C8IA F3 123.7(2)
O C4FA C8IA F3 -53.5(3)
C7IA C4EA C3JA C4KA 177.1(3)
C6FA C4EA C3JA C4KA -1.3(4)
C4HA C0IA C4JA C7HA -1.6(3)
C1GA C7HA C4JA C0IA 1.8(3)
C4EA C3JA C4KA C4IA 2.5(5)
C2GA C4IA C4KA C3JA -1.4(4)
N8 C7DA C12 C13 55.7(3)
N8 C7DA C12 C14 179.2(2)
N8 C7DA C15 C16 -65.5(10)
N8 C7DA C15 C17 172.5(8)
